data_4129843
loop_
_publ_author_name
'Axthelm, J\"org'
'G\"orls, Helmar'
'Schubert, Ulrich S.'
'Schiller, Alexander'

_publ_section_title
;
 Fluorinated Boronic Acid-Appended Bipyridinium Salts for Diol Recognition
 and Discrimination via (19)F NMR Barcodes.
;
_journal_issue 49
_journal_name_full 'Journal of the American Chemical Society'
_journal_page_first 15402
_journal_page_last 15405
_journal_paper_doi 10.1021/jacs.5b10934
_journal_volume 137
_journal_year 2015
_chemical_formula_moiety 'C26 H26 B2 F2 N2 O4, 2(C H4 O), 2(Br)'
_chemical_formula_sum 'C28 H34 B2 Br2 F2 N2 O6'
_chemical_formula_weight 714.01
_space_group_IT_number 2
_space_group_name_Hall '-P 1'
_space_group_name_H-M_alt 'P -1'
_symmetry_cell_setting triclinic
_symmetry_space_group_name_Hall '-P 1'
_symmetry_space_group_name_H-M 'P -1'
_atom_sites_solution_hydrogens geom
_atom_sites_solution_primary direct
_atom_sites_solution_secondary difmap
_audit_creation_method SHELXL-97
_cell_angle_alpha 89.663(2)
_cell_angle_beta 89.756(1)
_cell_angle_gamma 72.525(2)
_cell_formula_units_Z 1
_cell_length_a 8.1548(3)
_cell_length_b 9.0537(2)
_cell_length_c 10.7095(3)
_cell_measurement_reflns_used 4663
_cell_measurement_temperature 133(2)
_cell_measurement_theta_max 27.50
_cell_measurement_theta_min 2.95
_cell_volume 754.19(4)
_computing_cell_refinement DENZO
_computing_data_collection COLLECT
_computing_data_reduction DENZO
_computing_molecular_graphics SHELXTL/PC
_computing_publication_material SHELXL-97
_computing_structure_refinement 'SHELXL-97 (Sheldrick, 2008)'
_computing_structure_solution 'SHELXS-97 (Sheldrick, 2008)'
_diffrn_ambient_temperature 133(2)
_diffrn_measured_fraction_theta_full 0.985
_diffrn_measured_fraction_theta_max 0.985
_diffrn_measurement_device_type KappaCCD
_diffrn_measurement_method 'phi- + omega-scan'
_diffrn_radiation_monochromator graphite
_diffrn_radiation_source 'fine-focus sealed tube'
_diffrn_radiation_type MoK\a
_diffrn_radiation_wavelength 0.71073
_diffrn_reflns_av_R_equivalents 0.0160
_diffrn_reflns_av_sigmaI/netI 0.0295
_diffrn_reflns_limit_h_max 9
_diffrn_reflns_limit_h_min -10
_diffrn_reflns_limit_k_max 11
_diffrn_reflns_limit_k_min -11
_diffrn_reflns_limit_l_max 11
_diffrn_reflns_limit_l_min -13
_diffrn_reflns_number 4663
_diffrn_reflns_theta_full 27.50
_diffrn_reflns_theta_max 27.50
_diffrn_reflns_theta_min 2.95
_exptl_absorpt_coefficient_mu 2.744
_exptl_absorpt_correction_T_max 0.7456
_exptl_absorpt_correction_T_min 0.5432
_exptl_absorpt_correction_type multi-scan
_exptl_absorpt_process_details 'SADABS, Bruker-AXS, 2002'
_exptl_crystal_colour colourless
_exptl_crystal_density_diffrn 1.572
_exptl_crystal_density_method 'not measured'
_exptl_crystal_description prism
_exptl_crystal_F_000 362
_exptl_crystal_size_max 0.058
_exptl_crystal_size_mid 0.052
_exptl_crystal_size_min 0.042
_refine_diff_density_max 0.374
_refine_diff_density_min -0.379
_refine_diff_density_rms 0.062
_refine_ls_extinction_method none
_refine_ls_goodness_of_fit_ref 1.061
_refine_ls_hydrogen_treatment refall
_refine_ls_matrix_type full
_refine_ls_number_parameters 258
_refine_ls_number_reflns 3414
_refine_ls_number_restraints 0
_refine_ls_restrained_S_all 1.061
_refine_ls_R_factor_all 0.0266
_refine_ls_R_factor_gt 0.0247
_refine_ls_shift/su_max 0.001
_refine_ls_shift/su_mean 0.000
_refine_ls_structure_factor_coef Fsqd
_refine_ls_weighting_details 'calc w=1/[\s^2^(Fo^2^)+(0.0108P)^2^+0.8368P] where P=(Fo^2^+2Fc^2^)/3'
_refine_ls_weighting_scheme calc
_refine_ls_wR_factor_gt 0.0583
_refine_ls_wR_factor_ref 0.0602
_reflns_number_gt 3280
_reflns_number_total 3414
_reflns_threshold_expression >2sigma(I)
_cod_data_source_file ja5b10934_si_001.cif
_cod_data_source_block FO4831
_cod_database_code 4129843

loop_
_symmetry_equiv_pos_as_xyz
'x, y, z'
'-x, -y, -z'

loop_
_atom_site_label
_atom_site_type_symbol
_atom_site_fract_x
_atom_site_fract_y
_atom_site_fract_z
_atom_site_U_iso_or_equiv
_atom_site_adp_type
_atom_site_occupancy
_atom_site_symmetry_multiplicity
_atom_site_calc_flag
Br1 Br 0.42582(2) 0.800480(19) 0.659288(16) 0.01931(7) Uani 1 1 d
B1 B 0.4262(3) 0.1946(2) 0.95864(19) 0.0162(4) Uani 1 1 d
F1 F 0.93375(16) 0.48693(15) 0.82260(12) 0.0320(3) Uani 1 1 d
O1 O 0.39676(18) 0.15608(16) 1.07745(13) 0.0213(3) Uani 1 1 d
H1O1 H 0.453(4) 0.173(4) 1.127(3) 0.050(9) Uiso 1 1 d
O2 O 0.31650(16) 0.17770(15) 0.86787(12) 0.0186(3) Uani 1 1 d
N1 N 0.39233(19) 0.28719(16) 0.63586(13) 0.0144(3) Uani 1 1 d
C1 C 0.2872(2) 0.2130(2) 0.58757(17) 0.0179(3) Uani 1 1 d
H1 H 0.326(3) 0.107(3) 0.594(2) 0.024(6) Uiso 1 1 d
C2 C 0.1330(2) 0.2929(2) 0.53393(17) 0.0173(3) Uani 1 1 d
H2 H 0.065(3) 0.233(3) 0.502(2) 0.022(6) Uiso 1 1 d
C3 C 0.0831(2) 0.45464(19) 0.52827(15) 0.0146(3) Uani 1 1 d
C4 C 0.1957(2) 0.5277(2) 0.57860(17) 0.0176(3) Uani 1 1 d
H4 H 0.176(3) 0.633(3) 0.575(2) 0.020(5) Uiso 1 1 d
C5 C 0.3492(2) 0.4425(2) 0.63091(17) 0.0175(3) Uani 1 1 d
H5 H 0.427(3) 0.489(3) 0.664(2) 0.022(6) Uiso 1 1 d
C6 C 0.5627(2) 0.1930(2) 0.68740(17) 0.0161(3) Uani 1 1 d
H6B H 0.641(3) 0.173(2) 0.617(2) 0.020(5) Uiso 1 1 d
H6A H 0.543(3) 0.097(3) 0.714(2) 0.019(5) Uiso 1 1 d
C7 C 0.6268(2) 0.2713(2) 0.79249(16) 0.0157(3) Uani 1 1 d
C8 C 0.7484(2) 0.3456(2) 0.76176(18) 0.0197(4) Uani 1 1 d
H8 H 0.784(3) 0.347(3) 0.679(2) 0.028(6) Uiso 1 1 d
C9 C 0.8154(2) 0.4150(2) 0.85461(18) 0.0207(4) Uani 1 1 d
C10 C 0.7700(2) 0.4110(2) 0.97808(18) 0.0204(4) Uani 1 1 d
H10 H 0.821(3) 0.460(3) 1.039(2) 0.030(6) Uiso 1 1 d
C11 C 0.6491(2) 0.3357(2) 1.00775(17) 0.0183(3) Uani 1 1 d
H11 H 0.616(3) 0.334(3) 1.091(2) 0.025(6) Uiso 1 1 d
C12 C 0.5730(2) 0.26626(19) 0.91739(16) 0.0149(3) Uani 1 1 d
C13 C 0.1803(2) 0.1145(2) 0.8980(2) 0.0220(4) Uani 1 1 d
H13C H 0.113(3) 0.171(3) 0.962(2) 0.026(6) Uiso 1 1 d
H13B H 0.224(3) 0.006(3) 0.922(2) 0.031(6) Uiso 1 1 d
H13A H 0.111(3) 0.122(3) 0.824(2) 0.030(6) Uiso 1 1 d
O1M O -0.0038(2) 0.93507(19) 0.64420(14) 0.0305(3) Uani 1 1 d
H1OA H 0.096(4) 0.920(3) 0.648(3) 0.043(8) Uiso 1 1 d
C1M C -0.0585(3) 0.8786(3) 0.7554(2) 0.0297(4) Uani 1 1 d
H1MA H -0.157(4) 0.843(4) 0.740(3) 0.060(9) Uiso 1 1 d
H2MA H -0.095(4) 0.954(3) 0.817(3) 0.047(8) Uiso 1 1 d
H3MA H 0.030(4) 0.795(4) 0.791(3) 0.052(9) Uiso 1 1 d

loop_
_atom_site_aniso_label
_atom_site_aniso_U_11
_atom_site_aniso_U_22
_atom_site_aniso_U_33
_atom_site_aniso_U_23
_atom_site_aniso_U_13
_atom_site_aniso_U_12
Br1 0.02829(11) 0.01711(10) 0.01441(10) -0.00059(6) 0.00023(7) -0.00965(7)
B1 0.0168(9) 0.0139(9) 0.0162(9) -0.0001(7) 0.0009(7) -0.0019(7)
F1 0.0295(6) 0.0430(7) 0.0331(7) 0.0046(6) -0.0018(5) -0.0256(6)
O1 0.0232(7) 0.0279(7) 0.0153(6) 0.0001(5) -0.0003(5) -0.0115(6)
O2 0.0168(6) 0.0224(6) 0.0171(6) 0.0029(5) -0.0019(5) -0.0067(5)
N1 0.0159(7) 0.0155(7) 0.0115(6) 0.0017(5) -0.0021(5) -0.0040(6)
C1 0.0219(9) 0.0132(8) 0.0189(9) 0.0005(6) -0.0020(7) -0.0057(7)
C2 0.0200(9) 0.0154(8) 0.0180(8) 0.0000(6) -0.0035(7) -0.0073(7)
C3 0.0169(8) 0.0160(8) 0.0114(8) 0.0018(6) -0.0002(6) -0.0055(7)
C4 0.0205(9) 0.0125(8) 0.0201(9) 0.0014(6) -0.0042(7) -0.0054(7)
C5 0.0211(9) 0.0159(8) 0.0166(8) 0.0001(6) -0.0036(7) -0.0074(7)
C6 0.0149(8) 0.0159(8) 0.0152(8) 0.0005(6) -0.0021(6) -0.0013(6)
C7 0.0137(8) 0.0153(8) 0.0155(8) 0.0022(6) -0.0031(6) -0.0006(6)
C8 0.0176(8) 0.0240(9) 0.0168(9) 0.0034(7) 0.0004(7) -0.0051(7)
C9 0.0166(8) 0.0213(9) 0.0253(10) 0.0043(7) -0.0025(7) -0.0074(7)
C10 0.0192(9) 0.0194(9) 0.0228(9) -0.0005(7) -0.0053(7) -0.0062(7)
C11 0.0200(9) 0.0177(8) 0.0165(9) 0.0010(7) -0.0027(7) -0.0043(7)
C12 0.0150(8) 0.0134(8) 0.0146(8) 0.0024(6) -0.0018(6) -0.0014(6)
C13 0.0166(9) 0.0261(10) 0.0240(10) 0.0019(8) -0.0010(7) -0.0076(8)
O1M 0.0338(9) 0.0388(9) 0.0246(8) 0.0011(6) 0.0011(6) -0.0197(7)
C1M 0.0319(11) 0.0294(11) 0.0271(11) 0.0009(9) 0.0067(9) -0.0082(9)

loop_
_atom_type_symbol
_atom_type_description
_atom_type_scat_dispersion_real
_atom_type_scat_dispersion_imag
_atom_type_scat_source
C C 0.0033 0.0016 'International Tables Vol C Tables 4.2.6.8 and 6.1.1.4'
H H 0.0000 0.0000 'International Tables Vol C Tables 4.2.6.8 and 6.1.1.4'
N N 0.0061 0.0033 'International Tables Vol C Tables 4.2.6.8 and 6.1.1.4'
O O 0.0106 0.0060 'International Tables Vol C Tables 4.2.6.8 and 6.1.1.4'
F F 0.0171 0.0103 'International Tables Vol C Tables 4.2.6.8 and 6.1.1.4'
Br Br -0.2901 2.4595 'International Tables Vol C Tables 4.2.6.8 and 6.1.1.4'
B B 0.0013 0.0007 'International Tables Vol C Tables 4.2.6.8 and 6.1.1.4'

loop_
_geom_angle_atom_site_label_1
_geom_angle_atom_site_label_2
_geom_angle_atom_site_label_3
_geom_angle
_geom_angle_site_symmetry_3
O1 B1 O2 117.93(17) .
O1 B1 C12 125.11(17) .
O2 B1 C12 116.88(16) .
B1 O1 H1O1 117(2) .
B1 O2 C13 120.13(15) .
C5 N1 C1 120.22(15) .
C5 N1 C6 120.98(15) .
C1 N1 C6 118.68(14) .
N1 C1 C2 121.37(16) .
N1 C1 H1 115.3(15) .
C2 C1 H1 123.3(15) .
C1 C2 C3 119.96(16) .
C1 C2 H2 116.6(14) .
C3 C2 H2 123.5(14) .
C4 C3 C2 117.14(15) .
C4 C3 C3 121.23(19) 2_566
C2 C3 C3 121.63(19) 2_566
C5 C4 C3 120.70(16) .
C5 C4 H4 116.2(14) .
C3 C4 H4 123.0(14) .
N1 C5 C4 120.61(16) .
N1 C5 H5 117.1(14) .
C4 C5 H5 122.3(14) .
N1 C6 C7 113.66(14) .
N1 C6 H6B 105.2(13) .
C7 C6 H6B 111.7(13) .
N1 C6 H6A 104.2(13) .
C7 C6 H6A 111.9(13) .
H6B C6 H6A 109.7(18) .
C8 C7 C12 120.51(16) .
C8 C7 C6 116.85(16) .
C12 C7 C6 122.61(16) .
C9 C8 C7 119.35(17) .
C9 C8 H8 121.0(15) .
C7 C8 H8 119.6(15) .
F1 C9 C10 119.05(17) .
F1 C9 C8 118.40(17) .
C10 C9 C8 122.53(17) .
C9 C10 C11 117.59(17) .
C9 C10 H10 119.4(15) .
C11 C10 H10 123.0(15) .
C10 C11 C12 122.65(17) .
C10 C11 H11 118.0(15) .
C12 C11 H11 119.3(15) .
C11 C12 C7 117.33(16) .
C11 C12 B1 119.01(16) .
C7 C12 B1 123.58(16) .
O2 C13 H13C 109.9(15) .
O2 C13 H13B 111.5(15) .
H13C C13 H13B 110(2) .
O2 C13 H13A 107.4(15) .
H13C C13 H13A 109(2) .
H13B C13 H13A 108(2) .
C1M O1M H1OA 109(2) .
O1M C1M H1MA 111(2) .
O1M C1M H2MA 113.3(18) .
H1MA C1M H2MA 105(3) .
O1M C1M H3MA 112.1(19) .
H1MA C1M H3MA 108(3) .
H2MA C1M H3MA 107(3) .

loop_
_geom_bond_atom_site_label_1
_geom_bond_atom_site_label_2
_geom_bond_distance
_geom_bond_site_symmetry_2
B1 O1 1.357(2) .
B1 O2 1.364(2) .
B1 C12 1.583(3) .
F1 C9 1.358(2) .
O1 H1O1 0.75(3) .
O2 C13 1.429(2) .
N1 C5 1.343(2) .
N1 C1 1.344(2) .
N1 C6 1.500(2) .
C1 C2 1.375(2) .
C1 H1 0.92(2) .
C2 C3 1.398(2) .
C2 H2 0.95(2) .
C3 C4 1.394(2) .
C3 C3 1.487(3) 2_566
C4 C5 1.377(2) .
C4 H4 0.92(2) .
C5 H5 0.93(2) .
C6 C7 1.510(2) .
C6 H6B 0.97(2) .
C6 H6A 0.97(2) .
C7 C8 1.392(3) .
C7 C12 1.411(2) .
C8 C9 1.379(3) .
C8 H8 0.93(3) .
C9 C10 1.375(3) .
C10 C11 1.391(3) .
C10 H10 0.96(3) .
C11 C12 1.401(2) .
C11 H11 0.94(3) .
C13 H13C 0.93(3) .
C13 H13B 0.97(3) .
C13 H13A 0.97(3) .
O1M C1M 1.416(3) .
O1M H1OA 0.79(3) .
C1M H1MA 0.96(3) .
C1M H2MA 0.94(3) .
C1M H3MA 0.96(3) .
